data_7117675
loop_
_publ_author_name
'Hui Xue'
'Feilong Jiang'
'Qihui Chen'
'Daqiang Yuan'
'Jiandong Pang'
'Guangxun Lv'
'Xiuyan Wan'
'Linfeng Liang'
'Maochun Hong'

_publ_section_title
;
 Conformation driven in situ interlock: from discrete metallocycles to
 infinite polycatenanes
;
_journal_name_full Chem.Commun.
_journal_page_first 13706
_journal_paper_doi 10.1039/C5cc04854K
_journal_volume 51
_journal_year 2015
_chemical_formula_sum 'C18 H12 Hg I2 N2 S2'
_chemical_formula_weight 774.81
_chemical_name_systematic
; 
 ? 
;
_space_group_IT_number 15
_symmetry_cell_setting monoclinic
_symmetry_space_group_name_Hall '-C 2yc'
_symmetry_space_group_name_H-M 'C 1 2/c 1'
_atom_sites_solution_hydrogens geom
_atom_sites_solution_primary direct
_atom_sites_solution_secondary difmap
_audit_creation_method SHELXL-97
_audit_update_record
;
2015-04-08 deposited with the CCDC.
2015-07-20 downloaded from the CCDC.
;
_cell_angle_alpha 90.00
_cell_angle_beta 94.642(3)
_cell_angle_gamma 90.00
_cell_formula_units_Z 8
_cell_length_a 26.4973(8)
_cell_length_b 10.4756(3)
_cell_length_c 14.4782(4)
_cell_measurement_reflns_used 3985
_cell_measurement_temperature 100(2)
_cell_measurement_theta_max 73.0950
_cell_measurement_theta_min 4.5250
_cell_volume 4005.6(2)
_computing_cell_refinement 'CrysAlisPro, Agilent Technologies,Version 1.171.36.28 (release 01-02-2013 CrysAlis171 .NET)'
_computing_data_collection 'CrysAlisPro, Agilent Technologies,Version 1.171.36.28 (release 01-02-2013 CrysAlis171 .NET)'
_computing_data_reduction 'CrysAlisPro, Agilent Technologies,Version 1.171.36.28 (release 01-02-2013 CrysAlis171 .NET)'
_computing_molecular_graphics SHELXTL
_computing_publication_material SHELXTL
_computing_structure_refinement 'SHELXL-97 (Sheldrick, 1997)'
_computing_structure_solution 'SHELXS-97 (Sheldrick, 1990)'
_diffrn_ambient_temperature 100(2)
_diffrn_measured_fraction_theta_full 0.970
_diffrn_measured_fraction_theta_max 0.970
_diffrn_measurement_device_type 'SuperNova, Dual, Cu at zero, Atlas'
_diffrn_measurement_method CCD_Profile_fitting
_diffrn_radiation_monochromator graphite
_diffrn_radiation_source 'fine-focus sealed tube'
_diffrn_radiation_type CuK\a
_diffrn_radiation_wavelength 1.54184
_diffrn_reflns_av_R_equivalents 0.0445
_diffrn_reflns_av_sigmaI/netI 0.0511
_diffrn_reflns_limit_h_max 32
_diffrn_reflns_limit_h_min -32
_diffrn_reflns_limit_k_max 11
_diffrn_reflns_limit_k_min -12
_diffrn_reflns_limit_l_max 12
_diffrn_reflns_limit_l_min -18
_diffrn_reflns_number 7737
_diffrn_reflns_theta_full 73.46
_diffrn_reflns_theta_max 73.46
_diffrn_reflns_theta_min 3.35
_exptl_absorpt_coefficient_mu 39.966
_exptl_absorpt_correction_T_max 1.00000
_exptl_absorpt_correction_T_min 0.27273
_exptl_absorpt_correction_type multi-scan
_exptl_absorpt_process_details
'CrysAlisPro, Agilent Technologies,Version 1.171.36.28 (release 01-02-2013 CrysAlis171 .NET)'
_exptl_crystal_colour colorless
_exptl_crystal_density_diffrn 2.570
_exptl_crystal_density_method 'not measured'
_exptl_crystal_description rodlike
_exptl_crystal_F_000 2816
_exptl_crystal_size_max 0.30
_exptl_crystal_size_mid 0.20
_exptl_crystal_size_min 0.15
_refine_diff_density_max 3.055
_refine_diff_density_min -1.867
_refine_diff_density_rms 0.281
_refine_ls_extinction_method none
_refine_ls_goodness_of_fit_ref 1.041
_refine_ls_hydrogen_treatment mixed
_refine_ls_matrix_type full
_refine_ls_number_parameters 226
_refine_ls_number_reflns 3904
_refine_ls_number_restraints 0
_refine_ls_restrained_S_all 1.041
_refine_ls_R_factor_all 0.0511
_refine_ls_R_factor_gt 0.0424
_refine_ls_shift/su_max 0.002
_refine_ls_shift/su_mean 0.000
_refine_ls_structure_factor_coef Fsqd
_refine_ls_weighting_details 'calc w=1/[\s^2^(Fo^2^)+(0.0717P)^2^+0.0000P] where P=(Fo^2^+2Fc^2^)/3'
_refine_ls_weighting_scheme calc
_refine_ls_wR_factor_gt 0.1094
_refine_ls_wR_factor_ref 0.1167
_reflns_number_gt 3342
_reflns_number_total 3904
_reflns_threshold_expression >2sigma(I)
_cod_data_source_file c5cc04854k2.cif
_cod_data_source_block f:\\exp818~1\olex2_~1\exp_8184
_cod_original_sg_symbol_H-M C2/c
_cod_database_code 7117675

loop_
_symmetry_equiv_pos_as_xyz
'x, y, z'
'-x, y, -z+1/2'
'x+1/2, y+1/2, z'
'-x+1/2, y+1/2, -z+1/2'
'-x, -y, -z'
'x, -y, z-1/2'
'-x+1/2, -y+1/2, -z'
'x+1/2, -y+1/2, z-1/2'

loop_
_atom_site_label
_atom_site_type_symbol
_atom_site_fract_x
_atom_site_fract_y
_atom_site_fract_z
_atom_site_U_iso_or_equiv
_atom_site_adp_type
_atom_site_occupancy
_atom_site_symmetry_multiplicity
_atom_site_calc_flag
_atom_site_refinement_flags
_atom_site_disorder_assembly
_atom_site_disorder_group
Hg1 Hg 0.591053(12) 0.70141(3) 0.90520(2) 0.01869(13) Uani 1 1 d . . .
I1 I 0.52949(2) 0.90005(5) 0.90400(4) 0.02058(15) Uani 1 1 d . . .
I2 I 0.67576(2) 0.61182(6) 0.99057(4) 0.02838(17) Uani 1 1 d . . .
S2 S 0.42907(8) 0.18273(19) 0.82321(14) 0.0201(4) Uani 1 1 d . . .
S1 S 0.31757(8) 0.2278(2) 0.53102(14) 0.0216(4) Uani 1 1 d . . .
N2 N 0.5327(2) 0.5219(7) 0.8931(4) 0.0164(14) Uani 1 1 d . . .
N1 N 0.3796(3) 0.2810(7) 0.2498(4) 0.0180(14) Uani 1 1 d . . .
C14 C 0.4659(3) 0.3171(8) 0.8501(5) 0.0151(16) Uani 1 1 d . . .
C12 C 0.3847(3) 0.1738(9) 0.3971(5) 0.0193(17) Uani 1 1 d . . .
H12 H 0.4017 0.1134 0.4376 0.023 Uiso 1 1 calc R . .
C8 C 0.3437(3) 0.2436(8) 0.4248(5) 0.0173(16) Uani 1 1 d . . .
C10 C 0.3405(3) 0.3468(9) 0.2763(6) 0.0215(17) Uani 1 1 d . . .
H10 H 0.3249 0.4073 0.2342 0.026 Uiso 1 1 calc R . .
C6 C 0.3335(3) 0.1319(8) 0.7571(5) 0.0156(15) Uani 1 1 d . . .
C11 C 0.4002(3) 0.1947(8) 0.3094(5) 0.0178(16) Uani 1 1 d . . .
H11 H 0.4273 0.1444 0.2902 0.021 Uiso 1 1 calc R . .
C15 C 0.4502(3) 0.4446(8) 0.8372(6) 0.0196(17) Uani 1 1 d . . .
H5 H 0.4164 0.4638 0.8147 0.023 Uiso 1 1 calc R . .
C16 C 0.4847(3) 0.5417(8) 0.8575(6) 0.0181(16) Uani 1 1 d . . .
H6 H 0.4740 0.6271 0.8458 0.022 Uiso 1 1 calc R . .
C4 C 0.2961(3) -0.0411(8) 0.6647(6) 0.0223(18) Uani 1 1 d . . .
H4 H 0.2927 -0.0877 0.6082 0.027 Uiso 1 1 calc R . .
C9 C 0.3211(3) 0.3326(8) 0.3616(6) 0.0192(17) Uani 1 1 d . . .
H9 H 0.2929 0.3821 0.3773 0.023 Uiso 1 1 calc R . .
C18 C 0.5469(3) 0.4016(8) 0.9096(5) 0.0180(17) Uani 1 1 d . . .
H8 H 0.5803 0.3861 0.9359 0.022 Uiso 1 1 calc R . .
C7 C 0.3549(3) 0.1019(8) 0.5900(6) 0.0190(17) Uani 1 1 d . . .
C13 C 0.3688(3) 0.2440(8) 0.7729(5) 0.0171(16) Uani 1 1 d . . .
C3 C 0.2689(3) -0.0792(9) 0.7386(7) 0.027(2) Uani 1 1 d . . .
H3 H 0.2469 -0.1509 0.7322 0.032 Uiso 1 1 calc R . .
C5 C 0.3281(3) 0.0640(8) 0.6729(5) 0.0176(16) Uani 1 1 d . . .
C2 C 0.2740(3) -0.0125(10) 0.8207(6) 0.028(2) Uani 1 1 d . . .
H2 H 0.2557 -0.0392 0.8711 0.034 Uiso 1 1 calc R . .
C17 C 0.5156(3) 0.2983(8) 0.8905(5) 0.0183(16) Uani 1 1 d . . .
H7 H 0.5274 0.2144 0.9045 0.022 Uiso 1 1 calc R . .
C1 C 0.3054(3) 0.0930(9) 0.8308(6) 0.025(2) Uani 1 1 d . . .
H1 H 0.3080 0.1392 0.8875 0.030 Uiso 1 1 calc R . .

loop_
_atom_site_aniso_label
_atom_site_aniso_U_11
_atom_site_aniso_U_22
_atom_site_aniso_U_33
_atom_site_aniso_U_23
_atom_site_aniso_U_13
_atom_site_aniso_U_12
Hg1 0.0183(2) 0.0212(2) 0.01624(18) -0.00078(12) -0.00024(12) 0.00060(13)
I1 0.0185(3) 0.0205(3) 0.0230(3) -0.0028(2) 0.00269(19) -0.00075(19)
I2 0.0294(3) 0.0364(4) 0.0187(3) 0.0017(2) -0.0017(2) 0.0070(2)
S2 0.0193(10) 0.0162(10) 0.0236(9) 0.0024(7) -0.0052(8) -0.0005(7)
S1 0.0181(9) 0.0313(12) 0.0158(8) 0.0018(8) 0.0029(7) 0.0081(8)
N2 0.015(3) 0.019(4) 0.015(3) -0.003(3) -0.004(2) 0.002(3)
N1 0.020(3) 0.023(4) 0.011(3) 0.000(3) -0.001(3) -0.004(3)
C14 0.016(4) 0.020(4) 0.010(3) 0.006(3) 0.003(3) 0.006(3)
C12 0.010(4) 0.033(5) 0.015(4) 0.004(3) -0.001(3) 0.004(3)
C8 0.018(4) 0.021(4) 0.012(3) -0.004(3) -0.005(3) -0.001(3)
C10 0.025(4) 0.019(4) 0.020(4) 0.000(3) -0.003(3) 0.004(3)
C6 0.012(4) 0.012(4) 0.022(4) 0.003(3) 0.000(3) -0.002(3)
C11 0.012(4) 0.026(5) 0.016(4) 0.001(3) 0.001(3) 0.001(3)
C15 0.012(4) 0.023(4) 0.024(4) -0.004(3) 0.002(3) 0.003(3)
C16 0.015(4) 0.017(4) 0.022(4) 0.002(3) 0.002(3) 0.003(3)
C4 0.022(4) 0.014(4) 0.029(4) -0.002(3) -0.005(3) 0.003(3)
C9 0.022(4) 0.018(4) 0.018(4) -0.002(3) 0.006(3) 0.004(3)
C18 0.012(4) 0.031(5) 0.011(3) -0.002(3) 0.000(3) 0.007(3)
C7 0.015(4) 0.022(5) 0.020(4) -0.002(3) 0.002(3) 0.007(3)
C13 0.018(4) 0.014(4) 0.019(4) 0.003(3) -0.003(3) 0.000(3)
C3 0.017(4) 0.018(4) 0.045(5) 0.010(4) 0.000(4) 0.005(3)
C5 0.011(4) 0.023(4) 0.019(4) 0.002(3) 0.001(3) 0.004(3)
C2 0.020(4) 0.034(5) 0.032(5) 0.018(4) 0.003(3) -0.005(4)
C17 0.018(4) 0.019(4) 0.018(4) 0.000(3) -0.002(3) 0.001(3)
C1 0.024(5) 0.034(5) 0.018(4) 0.010(4) -0.001(3) 0.007(4)

loop_
_atom_type_symbol
_atom_type_description
_atom_type_scat_dispersion_real
_atom_type_scat_dispersion_imag
_atom_type_scat_source
C C 0.0181 0.0091 'International Tables Vol C Tables 4.2.6.8 and 6.1.1.4'
H H 0.0000 0.0000 'International Tables Vol C Tables 4.2.6.8 and 6.1.1.4'
N N 0.0311 0.0180 'International Tables Vol C Tables 4.2.6.8 and 6.1.1.4'
S S 0.3331 0.5567 'International Tables Vol C Tables 4.2.6.8 and 6.1.1.4'
Hg Hg -4.2923 7.6849 'International Tables Vol C Tables 4.2.6.8 and 6.1.1.4'
I I -0.3257 6.8362 'International Tables Vol C Tables 4.2.6.8 and 6.1.1.4'

loop_
_geom_angle_atom_site_label_1
_geom_angle_atom_site_label_2
_geom_angle_atom_site_label_3
_geom_angle
_geom_angle_site_symmetry_1
_geom_angle_site_symmetry_3
N2 Hg1 N1 103.9(2) . 5_666
N2 Hg1 I1 102.70(16) . .
N1 Hg1 I1 100.18(17) 5_666 .
N2 Hg1 I2 105.65(15) . .
N1 Hg1 I2 97.76(17) 5_666 .
I1 Hg1 I2 141.47(2) . .
C14 S2 C13 105.2(4) . .
C8 S1 C7 104.1(4) . .
C18 N2 C16 117.2(7) . .
C18 N2 Hg1 123.4(5) . .
C16 N2 Hg1 118.9(6) . .
C10 N1 C11 117.0(7) . .
C10 N1 Hg1 122.7(5) . 5_666
C11 N1 Hg1 120.1(6) . 5_666
C15 C14 C17 116.3(8) . .
C15 C14 S2 125.8(6) . .
C17 C14 S2 117.9(6) . .
C11 C12 C8 118.4(8) . .
C12 C8 C9 117.6(7) . .
C12 C8 S1 125.3(6) . .
C9 C8 S1 117.2(6) . .
N1 C10 C9 123.9(8) . .
C5 C6 C1 119.1(8) . .
C5 C6 C13 122.9(7) . .
C1 C6 C13 118.0(8) . .
N1 C11 C12 124.4(8) . .
C16 C15 C14 119.2(8) . .
N2 C16 C15 123.7(8) . .
C5 C4 C3 120.8(8) . .
C10 C9 C8 118.8(8) . .
N2 C18 C17 123.4(7) . .
C5 C7 S1 107.1(6) . .
C6 C13 S2 107.4(6) . .
C2 C3 C4 119.7(9) . .
C4 C5 C6 119.5(8) . .
C4 C5 C7 117.9(8) . .
C6 C5 C7 122.6(8) . .
C3 C2 C1 120.9(8) . .
C18 C17 C14 120.0(8) . .
C2 C1 C6 120.0(9) . .

loop_
_geom_bond_atom_site_label_1
_geom_bond_atom_site_label_2
_geom_bond_distance
_geom_bond_site_symmetry_2
Hg1 N2 2.432(7) .
Hg1 N1 2.441(7) 5_666
Hg1 I1 2.6433(6) .
Hg1 I2 2.6454(7) .
S2 C14 1.738(9) .
S2 C13 1.817(8) .
S1 C8 1.745(8) .
S1 C7 1.819(8) .
N2 C18 1.331(11) .
N2 C16 1.349(10) .
N1 C10 1.327(12) .
N1 C11 1.335(11) .
N1 Hg1 2.441(7) 5_666
C14 C15 1.407(12) .
C14 C17 1.410(11) .
C12 C11 1.384(11) .
C12 C8 1.396(12) .
C8 C9 1.406(12) .
C10 C9 1.385(12) .
C6 C5 1.409(12) .
C6 C1 1.411(12) .
C6 C13 1.507(11) .
C15 C16 1.382(12) .
C4 C5 1.389(12) .
C4 C3 1.396(13) .
C18 C17 1.378(12) .
C7 C5 1.495(11) .
C3 C2 1.376(15) .
C2 C1 1.384(14) .
